data_7717806
loop_
_publ_author_name
'Khorshidi, Ghazaleh'
'Notash, Behrouz'

_publ_section_title
;
 Controlling pseudopolymorphism via robust and repetitive
 solvent-containing supramolecular interactions in urea-based
 isostructural coordination polymers
;
_journal_name_full 'Dalton Transactions'
_journal_paper_doi 10.1039/D4DT03344B
_journal_year 2025
_chemical_formula_moiety 'C11 H10 Cd I2 N4 O, C H4 O'
_chemical_formula_sum 'C12 H14 Cd I2 N4 O2'
_chemical_formula_weight 612.47
_space_group_crystal_system orthorhombic
_space_group_IT_number 33
_space_group_name_Hall 'P 2c -2n'
_space_group_name_H-M_alt 'P n a 21'
_atom_sites_solution_hydrogens mixed
_audit_creation_method SHELXL-2018/3
_audit_update_record
;
2025-01-06 deposited with the CCDC.	2025-01-10 downloaded from the CCDC.
;
_cell_angle_alpha 90
_cell_angle_beta 90
_cell_angle_gamma 90
_cell_formula_units_Z 4
_cell_length_a 9.1508(18)
_cell_length_b 10.063(2)
_cell_length_c 19.884(4)
_cell_measurement_reflns_used 2852
_cell_measurement_temperature 298(2)
_cell_measurement_theta_max 24.996
_cell_measurement_theta_min 2.268
_cell_volume 1831.0(6)
_computing_cell_refinement 'X-Area (Stoe & Cie GmbH, 2005)'
_computing_data_collection 'X-Area (Stoe & Cie GmbH, 2005)'
_computing_data_reduction 'X-Area (Stoe & Cie GmbH, 2005)'
_computing_molecular_graphics 'ORTEP-3 for Windows (Farrugia, 1997)'
_computing_publication_material 'WinGX (Farrugia, 1999)'
_computing_structure_refinement 'SHELXL-2018/3 (Sheldrick, 2018)'
_computing_structure_solution 'SHELXS-97 (Sheldrick, 2008)'
_diffrn_ambient_temperature 298(2)
_diffrn_detector_area_resol_mean '0.15 mm'
_diffrn_measured_fraction_theta_full 0.999
_diffrn_measured_fraction_theta_max 0.999
_diffrn_measurement_device_type 'STOE IPDS 2T'
_diffrn_measurement_method 'rotation method'
_diffrn_radiation_type MoK\a
_diffrn_radiation_wavelength 0.71073
_diffrn_reflns_av_R_equivalents 0.0858
_diffrn_reflns_av_unetI/netI 0.0831
_diffrn_reflns_Laue_measured_fraction_full 0.999
_diffrn_reflns_Laue_measured_fraction_max 0.999
_diffrn_reflns_limit_h_max 10
_diffrn_reflns_limit_h_min -9
_diffrn_reflns_limit_k_max 10
_diffrn_reflns_limit_k_min -11
_diffrn_reflns_limit_l_max 23
_diffrn_reflns_limit_l_min -20
_diffrn_reflns_number 5229
_diffrn_reflns_point_group_measured_fraction_full 0.885
_diffrn_reflns_point_group_measured_fraction_max 0.885
_diffrn_reflns_theta_full 24.996
_diffrn_reflns_theta_max 24.996
_diffrn_reflns_theta_min 2.268
_exptl_absorpt_coefficient_mu 4.572
_exptl_absorpt_correction_type numerical
_exptl_absorpt_process_details 'shape of crystal determined optically'
_exptl_crystal_colour colorless
_exptl_crystal_density_diffrn 2.222
_exptl_crystal_description needle
_exptl_crystal_F_000 1136
_exptl_crystal_size_max 0.300
_exptl_crystal_size_mid 0.200
_exptl_crystal_size_min 0.150
_exptl_transmission_factor_max 0.547
_exptl_transmission_factor_min 0.341
_refine_diff_density_max 1.071
_refine_diff_density_min -1.357
_refine_diff_density_rms 0.160
_refine_ls_abs_structure_details
;
 Classical Flack method preferred over Parsons because s.u. lower.
;
_refine_ls_abs_structure_Flack 0.04(11)
_refine_ls_extinction_method none
_refine_ls_goodness_of_fit_ref 0.886
_refine_ls_hydrogen_treatment mixed
_refine_ls_matrix_type full
_refine_ls_number_parameters 176
_refine_ls_number_reflns 2852
_refine_ls_number_restraints 10
_refine_ls_restrained_S_all 0.885
_refine_ls_R_factor_all 0.0826
_refine_ls_R_factor_gt 0.0589
_refine_ls_shift/su_max 0.000
_refine_ls_shift/su_mean 0.000
_refine_ls_structure_factor_coef Fsqd
_refine_ls_weighting_details 'w=1/[\s^2^(Fo^2^)+(0.0923P)^2^] where P=(Fo^2^+2Fc^2^)/3'
_refine_ls_weighting_scheme calc
_refine_ls_wR_factor_gt 0.1330
_refine_ls_wR_factor_ref 0.1445
_reflns_Friedel_coverage 0.719
_reflns_Friedel_fraction_full 0.764
_reflns_Friedel_fraction_max 0.764
_reflns_number_gt 2067
_reflns_number_total 2852
_reflns_threshold_expression 'I > 2\s(I)'
_cod_data_source_file d4dt03344b2.cif
_cod_data_source_block shelx_Cd-MeOH
_cod_database_code 7717806
_shelx_shelxl_version_number 2018/3
_shelx_space_group_comment
;
The symmetry employed for this shelxl refinement is uniquely defined
by the following loop, which should always be used as a source of
symmetry information in preference to the above space-group names.
They are only intended as comments.
;
_shelx_estimated_absorpt_t_min 0.341
_shelx_estimated_absorpt_t_max 0.547

loop_
_space_group_symop_operation_xyz
'x, y, z'
'-x, -y, z+1/2'
'x+1/2, -y+1/2, z'
'-x+1/2, y+1/2, z+1/2'

loop_
_atom_site_label
_atom_site_type_symbol
_atom_site_fract_x
_atom_site_fract_y
_atom_site_fract_z
_atom_site_U_iso_or_equiv
_atom_site_adp_type
_atom_site_occupancy
_atom_site_site_symmetry_order
_atom_site_calc_flag
_atom_site_refinement_flags_posn
_atom_site_refinement_flags_adp
_atom_site_refinement_flags_occupancy
_atom_site_disorder_assembly
_atom_site_disorder_group
Cd1 Cd 0.23944(14) 0.55469(16) 0.24996(11) 0.0495(4) Uani 1 1 d . . . . .
I2 I 0.21831(16) 0.78992(18) 0.18411(9) 0.0697(5) Uani 1 1 d . . . . .
I1 I 0.03272(18) 0.41670(17) 0.31657(12) 0.0718(5) Uani 1 1 d . . . . .
N1 N 0.4283(16) 0.5795(17) 0.3220(10) 0.046(4) Uani 1 1 d . . . . .
C1 C 0.476(2) 0.694(2) 0.3430(10) 0.048(3) Uani 1 1 d . . . . .
H1 H 0.431160 0.769874 0.326043 0.058 Uiso 1 1 calc R U . . .
C2 C 0.502(3) 0.472(3) 0.3452(14) 0.070(7) Uani 1 1 d . . . . .
H2 H 0.472977 0.387417 0.331415 0.084 Uiso 1 1 calc R U . . .
N2 N 0.7676(18) 0.602(2) 0.4605(11) 0.056(5) Uani 1 1 d . . . . .
H2A H 0.808844 0.527764 0.469779 0.067 Uiso 1 1 calc R U . . .
C3 C 0.617(3) 0.483(2) 0.3881(16) 0.072(7) Uani 1 1 d D . . . .
H3 H 0.668022 0.407391 0.400906 0.086 Uiso 1 1 calc R U . . .
C4 C 0.589(2) 0.712(2) 0.3887(11) 0.048(3) Uani 1 1 d D . . . .
H4 H 0.616990 0.795840 0.402952 0.058 Uiso 1 1 calc R U . . .
C5 C 0.657(2) 0.599(2) 0.4118(11) 0.048(3) Uani 1 1 d D . . . .
O1 O 0.7783(16) 0.8231(19) 0.4853(9) 0.058(4) Uani 1 1 d . . . . .
C7 C 1.001(2) 0.758(2) 0.5852(11) 0.048(5) Uani 1 1 d D . . . .
N3 N 0.9206(18) 0.6763(19) 0.5415(10) 0.048(4) Uani 1 1 d . . . . .
H3A H 0.938980 0.592718 0.544456 0.058 Uiso 1 1 calc R U . . .
C6 C 0.817(2) 0.711(2) 0.4946(10) 0.042(5) Uani 1 1 d . . . . .
C10 C 1.163(2) 0.784(2) 0.6748(12) 0.056(6) Uani 1 1 d D . . . .
H10 H 1.221671 0.743975 0.707226 0.067 Uiso 1 1 calc R U . . .
C9 C 1.090(2) 0.709(2) 0.6324(11) 0.058(6) Uani 1 1 d D . . . .
H9 H 1.100546 0.617236 0.635571 0.069 Uiso 1 1 calc R U . . .
C11 C 1.072(2) 0.970(2) 0.6292(12) 0.053(6) Uani 1 1 d D . . . .
H11 H 1.064155 1.062065 0.629244 0.063 Uiso 1 1 calc R U . . .
C8 C 0.989(2) 0.897(2) 0.5814(12) 0.054(6) Uani 1 1 d . . . . .
H8 H 0.930820 0.938402 0.549486 0.065 Uiso 1 1 calc R U . . .
N4 N 1.1574(17) 0.9136(18) 0.6729(8) 0.052(5) Uani 1 1 d D . . . .
O2 O 0.909(4) 0.385(3) 0.5369(15) 0.135(8) Uani 1 1 d D . . . .
C12 C 1.014(5) 0.314(5) 0.510(2) 0.135(8) Uani 1 1 d D . . . .
H12A H 1.105113 0.334910 0.531768 0.203 Uiso 1 1 calc R U . . .
H12B H 1.020887 0.332650 0.463124 0.203 Uiso 1 1 calc R U . . .
H12C H 0.992841 0.221109 0.516627 0.203 Uiso 1 1 calc R U . . .
H2B H 0.89(4) 0.34(3) 0.574(11) 0.162 Uiso 1 1 d D U . . .

loop_
_atom_site_aniso_label
_atom_site_aniso_U_11
_atom_site_aniso_U_22
_atom_site_aniso_U_33
_atom_site_aniso_U_23
_atom_site_aniso_U_13
_atom_site_aniso_U_12
Cd1 0.0451(7) 0.0592(9) 0.0443(8) -0.0065(9) -0.0010(8) 0.0002(7)
I2 0.0669(8) 0.0725(11) 0.0696(11) 0.0113(10) 0.0017(9) 0.0150(8)
I1 0.0769(10) 0.0585(8) 0.0800(12) -0.0051(11) 0.0173(9) -0.0182(8)
N1 0.048(8) 0.055(9) 0.034(9) -0.009(10) -0.002(8) -0.003(8)
C1 0.056(7) 0.056(8) 0.033(7) 0.003(6) 0.000(5) -0.007(6)
C2 0.087(17) 0.060(15) 0.063(18) -0.008(14) -0.033(14) 0.011(14)
N2 0.050(10) 0.066(13) 0.053(13) -0.008(11) -0.008(9) 0.003(9)
C3 0.061(14) 0.066(17) 0.09(2) -0.005(17) -0.020(13) 0.007(12)
C4 0.056(7) 0.056(8) 0.033(7) 0.003(6) 0.000(5) -0.007(6)
C5 0.056(7) 0.056(8) 0.033(7) 0.003(6) 0.000(5) -0.007(6)
O1 0.058(9) 0.069(13) 0.047(9) -0.004(9) -0.007(7) -0.007(8)
C7 0.045(10) 0.046(12) 0.054(15) 0.004(12) 0.007(10) 0.001(9)
N3 0.054(10) 0.043(11) 0.049(12) 0.002(9) -0.014(9) -0.002(8)
C6 0.044(10) 0.047(13) 0.036(12) 0.004(11) 0.007(8) 0.004(10)
C10 0.052(10) 0.068(16) 0.048(14) -0.018(14) -0.003(11) -0.001(11)
C9 0.064(13) 0.063(16) 0.047(14) 0.009(13) -0.006(11) -0.005(11)
C11 0.053(12) 0.043(12) 0.062(15) -0.009(12) -0.007(11) 0.010(10)
C8 0.037(10) 0.074(17) 0.052(15) -0.018(13) -0.017(9) 0.016(10)
N4 0.053(9) 0.062(13) 0.042(11) -0.039(11) -0.005(8) 0.008(8)
O2 0.17(2) 0.13(2) 0.102(19) 0.031(17) 0.013(15) 0.052(16)
C12 0.17(2) 0.13(2) 0.102(19) 0.031(17) 0.013(15) 0.052(16)

loop_
_atom_type_symbol
_atom_type_description
_atom_type_scat_dispersion_real
_atom_type_scat_dispersion_imag
_atom_type_scat_source
C C 0.0033 0.0016 'International Tables Vol C Tables 4.2.6.8 and 6.1.1.4'
H H 0.0000 0.0000 'International Tables Vol C Tables 4.2.6.8 and 6.1.1.4'
N N 0.0061 0.0033 'International Tables Vol C Tables 4.2.6.8 and 6.1.1.4'
O O 0.0106 0.0060 'International Tables Vol C Tables 4.2.6.8 and 6.1.1.4'
Cd Cd -0.8075 1.2024 'International Tables Vol C Tables 4.2.6.8 and 6.1.1.4'
I I -0.4742 1.8119 'International Tables Vol C Tables 4.2.6.8 and 6.1.1.4'

loop_
_geom_angle_atom_site_label_1
_geom_angle_atom_site_label_2
_geom_angle_atom_site_label_3
_geom_angle
_geom_angle_site_symmetry_1
_geom_angle_site_symmetry_3
_geom_angle_publ_flag
N1 Cd1 N4 100.2(6) . 4_644 ?
N1 Cd1 I1 106.4(5) . . ?
N4 Cd1 I1 107.4(4) 4_644 . ?
N1 Cd1 I2 105.3(5) . . ?
N4 Cd1 I2 104.3(5) 4_644 . ?
I1 Cd1 I2 129.57(8) . . ?
C1 N1 C2 115.5(19) . . ?
C1 N1 Cd1 123.9(15) . . ?
C2 N1 Cd1 120.5(15) . . ?
N1 C1 C4 125(2) . . ?
N1 C1 H1 117.5 . . ?
C4 C1 H1 117.5 . . ?
N1 C2 C3 122(2) . . ?
N1 C2 H2 119.0 . . ?
C3 C2 H2 119.0 . . ?
C5 N2 C6 127.0(19) . . ?
C5 N2 H2A 116.5 . . ?
C6 N2 H2A 116.5 . . ?
C5 C3 C2 121(2) . . ?
C5 C3 H3 119.4 . . ?
C2 C3 H3 119.4 . . ?
C5 C4 C1 117(2) . . ?
C5 C4 H4 121.5 . . ?
C1 C4 H4 121.5 . . ?
C3 C5 C4 119(2) . . ?
C3 C5 N2 118(2) . . ?
C4 C5 N2 122.9(19) . . ?
C9 C7 C8 117(2) . . ?
C9 C7 N3 123(2) . . ?
C8 C7 N3 120.5(18) . . ?
C6 N3 C7 129.5(19) . . ?
C6 N3 H3A 115.2 . . ?
C7 N3 H3A 115.2 . . ?
O1 C6 N2 125.6(19) . . ?
O1 C6 N3 123(2) . . ?
N2 C6 N3 111.4(19) . . ?
N4 C10 C9 122(2) . . ?
N4 C10 H10 118.9 . . ?
C9 C10 H10 118.9 . . ?
C10 C9 C7 123(2) . . ?
C10 C9 H9 118.4 . . ?
C7 C9 H9 118.4 . . ?
N4 C11 C8 123(2) . . ?
N4 C11 H11 118.6 . . ?
C8 C11 H11 118.6 . . ?
C7 C8 C11 116(2) . . ?
C7 C8 H8 122.0 . . ?
C11 C8 H8 122.0 . . ?
C10 N4 C11 118.8(19) . . ?
C10 N4 Cd1 125.5(14) . 4_655 ?
C11 N4 Cd1 115.1(14) . 4_655 ?
H2B O2 C12 102 . . ?
H2B O2 H2B 0(10) . . ?
C12 O2 H2B 102 . . ?
O2 C12 H12A 109.5 . . ?
O2 C12 H12B 109.5 . . ?
H12A C12 H12B 109.5 . . ?
O2 C12 H12C 109.5 . . ?
H12A C12 H12C 109.5 . . ?
H12B C12 H12C 109.5 . . ?

loop_
_geom_bond_atom_site_label_1
_geom_bond_atom_site_label_2
_geom_bond_distance
_geom_bond_site_symmetry_2
_geom_bond_publ_flag
Cd1 N1 2.258(17) . ?
Cd1 N4 2.293(16) 4_644 ?
Cd1 I1 2.695(2) . ?
Cd1 I2 2.712(3) . ?
N1 C1 1.30(3) . ?
N1 C2 1.36(3) . ?
C1 C4 1.39(3) . ?
C1 H1 0.9300 . ?
C2 C3 1.36(3) . ?
C2 H2 0.9300 . ?
N2 C5 1.40(3) . ?
N2 C6 1.36(3) . ?
N2 H2A 0.8600 . ?
C3 C5 1.31(2) . ?
C3 H3 0.9300 . ?
C4 C5 1.37(2) . ?
C4 H4 0.9300 . ?
O1 C6 1.20(3) . ?
C7 C9 1.33(2) . ?
C7 C8 1.41(3) . ?
C7 N3 1.40(3) . ?
N3 C6 1.38(3) . ?
N3 H3A 0.8600 . ?
C10 N4 1.30(2) . ?
C10 C9 1.32(2) . ?
C10 H10 0.9300 . ?
C9 H9 0.9300 . ?
C11 N4 1.30(2) . ?
C11 C8 1.42(3) . ?
C11 H11 0.9300 . ?
C8 H8 0.9300 . ?
O2 H2B 0.87(3) . ?
O2 C12 1.31(2) . ?
O2 H2B 0.87(3) . ?
C12 H12A 0.9600 . ?
C12 H12B 0.9600 . ?
C12 H12C 0.9600 . ?

loop_
_geom_torsion_atom_site_label_1
_geom_torsion_atom_site_label_2
_geom_torsion_atom_site_label_3
_geom_torsion_atom_site_label_4
_geom_torsion
_geom_torsion_site_symmetry_1
_geom_torsion_site_symmetry_2
_geom_torsion_site_symmetry_3
_geom_torsion_site_symmetry_4
_geom_torsion_publ_flag
C2 N1 C1 C4 -3(3) . . . . ?
Cd1 N1 C1 C4 178.0(16) . . . . ?
C1 N1 C2 C3 1(4) . . . . ?
Cd1 N1 C2 C3 179(2) . . . . ?
N1 C2 C3 C5 4(5) . . . . ?
N1 C1 C4 C5 2(3) . . . . ?
C2 C3 C5 C4 -5(4) . . . . ?
C2 C3 C5 N2 174(3) . . . . ?
C1 C4 C5 C3 2(3) . . . . ?
C1 C4 C5 N2 -177(2) . . . . ?
C6 N2 C5 C3 -175(2) . . . . ?
C6 N2 C5 C4 5(4) . . . . ?
C9 C7 N3 C6 174(2) . . . . ?
C8 C7 N3 C6 -5(4) . . . . ?
C5 N2 C6 O1 -5(4) . . . . ?
C5 N2 C6 N3 177(2) . . . . ?
C7 N3 C6 O1 -1(4) . . . . ?
C7 N3 C6 N2 177.8(19) . . . . ?
N4 C10 C9 C7 -2(4) . . . . ?
C8 C7 C9 C10 1(4) . . . . ?
N3 C7 C9 C10 -178(2) . . . . ?
C9 C7 C8 C11 -1(3) . . . . ?
N3 C7 C8 C11 178(2) . . . . ?
N4 C11 C8 C7 2(3) . . . . ?
C9 C10 N4 C11 3(3) . . . . ?
C9 C10 N4 Cd1 173.3(17) . . . 4_655 ?
C8 C11 N4 C10 -3(3) . . . . ?
C8 C11 N4 Cd1 -174.6(17) . . . 4_655 ?
